data_1528658
loop_
_publ_author_name
'Kumada, N.'
'Takei, T.'
'Kinomura, N.'
'Wallez, G.'

_publ_section_title
;
 Preparation and crystal structure of a new bismuth chromate: Bi8 (Cr O4)
 O11
;
_journal_name_full 'Journal of Solid State Chemistry'
_journal_page_first 793
_journal_page_last 799
_journal_volume 179
_journal_year 2006
_chemical_formula_sum 'Bi8 Cr O15'
_chemical_name_systematic 'Bi8 (Cr O4) O11'
_space_group_IT_number 11
_symmetry_space_group_name_Hall '-P 2yb'
_symmetry_space_group_name_H-M 'P 1 21/m 1'
_cell_angle_alpha 90
_cell_angle_beta 104.14
_cell_angle_gamma 90
_cell_formula_units_Z 4
_cell_length_a 9.657
_cell_length_b 11.934
_cell_length_c 13.868
_cell_volume 1549.816
_citation_journal_id_ASTM JSSCBI
_cod_data_source_file Kumada_JSSCBI_2006_864.cif
_cod_data_source_block Bi8Cr1O15
_cod_original_formula_sum 'Bi8 Cr1 O15'
_cod_database_code 1528658

loop_
_symmetry_equiv_pos_as_xyz
x,y,z
-x,y+1/2,-z
-x,-y,-z
x,-y-1/2,z

loop_
_atom_site_label
_atom_site_type_symbol
_atom_site_fract_x
_atom_site_fract_y
_atom_site_fract_z
_atom_site_occupancy
_atom_site_U_iso_or_equiv
Cr1 Cr+6 0.7292 0.25 0.2458 1 0.0
O3 O-2 0.194 0.25 0.758 1 0.0
O14 O-2 0.717 0.107 0.831 1 0.0
Bi3 Bi+3 0.0362 0.25 0.12567 1 0.0
Bi10 Bi+3 0.9811 0.07838 0.87586 1 0.0
Cr2 Cr+6 0.3576 0.25 0.5182 1 0.0
O5 O-2 0.36 0.25 0.401 1 0.0
O12 O-2 0.285 0.067 0.9 1 0.0
O8 O-2 0.288 0.25 0.178 1 0.0
O7 O-2 0.7 0.25 0.129 1 0.0
O20 O-2 0.387 0.075 0.098 1 0.0
O1 O-2 0.471 0.25 0.812 1 0.0
Bi2 Bi+3 0.9903 0.25 0.64552 1 0.0
O19 O-2 0.119 0.42 0.197 1 0.0
O15 O-2 0.065 0.068 0.701 1 0.0
Bi6 Bi+3 0.66185 0.08937 0.4821 1 0.0
Bi1 Bi+3 0.6566 0.25 0.73494 1 0.0
Bi9 Bi+3 0.34316 0.42625 0.24588 1 0.0
O18 O-2 0.437 0.139 0.575 1 0.0
Bi4 Bi+3 0.3378 0.25 0.0236 1 0.0
Bi8 Bi+3 0.67037 0.42796 0.98818 1 0.0
O2 O-2 0.896 0.25 0.766 1 0.0
O17 O-2 0.877 0.047 0.48 1 0.0
Bi7 Bi+3 0.04885 0.43951 0.39018 1 0.0
O13 O-2 0.893 0.428 0.014 1 0.0
O11 O-2 0.334 0.866 0.719 1 0.0
O4 O-2 0.189 0.25 0.528 1 0.0
O16 O-2 0.745 0.026 0.625 1 0.0
Bi5 Bi+3 0.3117 0.09909 0.76003 1 0.0
O9 O-2 0.11 0.25 0.991 1 0.0
O6 O-2 0.902 0.25 0.285 1 0.0
O10 O-2 0.732 0.25 0.534 1 0.0
